data_7155072
loop_
_publ_author_name
'Zhou, Zhao-Zhao'
'Zheng, Lan'
'Yan, Xiao-Biao'
'Jin, Dong-Po'
'He, Yu-Tao'
'Liang, Yong-Min'

_publ_section_title
;
 Silver-promoted cinnamamidyl radical-mediated oxidative cascade
 cyclization: highly regioselective synthesis of phosphorylated
 azaspiro[4.5]decenones.
;
_journal_issue 19
_journal_name_full 'Organic &amp; biomolecular chemistry'
_journal_page_first 4507
_journal_page_last 4510
_journal_paper_doi 10.1039/c6ob00505e
_journal_volume 14
_journal_year 2016
_chemical_formula_moiety 'C20 H22 N O5 P'
_chemical_formula_sum 'C20 H22 N O5 P'
_chemical_formula_weight 387.36
_chemical_name_systematic
;
 ? 
;
_space_group_crystal_system monoclinic
_space_group_IT_number 14
_space_group_name_Hall '-P 2yn'
_space_group_name_H-M_alt 'P 1 21/n 1'
_symmetry_space_group_name_Hall '-P 2yn'
_symmetry_space_group_name_H-M 'P 1 21/n 1'
_atom_sites_solution_hydrogens geom
_atom_sites_solution_primary direct
_atom_sites_solution_secondary difmap
_audit_creation_date 2015-12-16
_audit_creation_method
;
Olex2 1.2
(compiled 2015.09.30 svn.r3233 for OlexSys, GUI svn.r5103)
;
_audit_update_record
;
2016-01-19 deposited with the CCDC.
2016-04-13 downloaded from the CCDC.
;
_cell_angle_alpha 90.00
_cell_angle_beta 95.807(5)
_cell_angle_gamma 90.00
_cell_formula_units_Z 4
_cell_length_a 8.3931(6)
_cell_length_b 12.0705(7)
_cell_length_c 19.3724(10)
_cell_measurement_reflns_used 1703
_cell_measurement_temperature 295.06(10)
_cell_measurement_theta_max 22.7760
_cell_measurement_theta_min 3.7770
_cell_volume 1952.5(2)
_computing_cell_refinement
;
CrysAlisPro, Agilent Technologies,
Version 1.171.37.35 (release 13-08-2014 CrysAlis171 .NET)
(compiled Aug 13 2014,18:06:01)
;
_computing_data_collection
;
CrysAlisPro, Agilent Technologies,
Version 1.171.37.35 (release 13-08-2014 CrysAlis171 .NET)
(compiled Aug 13 2014,18:06:01)
;
_computing_data_reduction
;
CrysAlisPro, Agilent Technologies,
Version 1.171.37.35 (release 13-08-2014 CrysAlis171 .NET)
(compiled Aug 13 2014,18:06:01)
;
_computing_molecular_graphics 'Olex2 (Dolomanov et al., 2009)'
_computing_publication_material 'Olex2 (Dolomanov et al., 2009)'
_computing_structure_refinement 'ShelXL (Sheldrick, 2015)'
_computing_structure_solution
;
Superflip (Palatinus & Chapuis, 2007;Palatinus & van der Lee, 2008;
Palatinus et al., 2012)
;
_diffrn_ambient_environment air
_diffrn_ambient_temperature 295
_diffrn_detector 'CCD plate'
_diffrn_detector_area_resol_mean 16.0733
_diffrn_detector_type Eos
_diffrn_measured_fraction_theta_full 0.998
_diffrn_measured_fraction_theta_max 0.998
_diffrn_measurement_details
;
  1 omega  -20.00   11.50   1.5000    1.5000
omega____ theta____ kappa____ phi______ frames
    -      -17.3041  -99.0000   90.0000 21

  2 omega  -41.00   64.00   1.5000    1.5000
omega____ theta____ kappa____ phi______ frames
    -       20.7416  -19.0000   30.0000 70

  3 omega  -46.00   48.50   1.5000    1.5000
omega____ theta____ kappa____ phi______ frames
    -       20.7416  -77.0000  -30.0000 63
;
_diffrn_measurement_device 'four-circle diffractometer'
_diffrn_measurement_device_type 'SuperNova, Dual, Cu at zero, Eos'
_diffrn_measurement_method '\w scans'
_diffrn_orient_matrix_UB_11 -0.0729284000
_diffrn_orient_matrix_UB_12 -0.0201310000
_diffrn_orient_matrix_UB_13 -0.0171256000
_diffrn_orient_matrix_UB_21 0.0109495000
_diffrn_orient_matrix_UB_22 -0.0507528000
_diffrn_orient_matrix_UB_23 0.0183473000
_diffrn_orient_matrix_UB_31 -0.0421368000
_diffrn_orient_matrix_UB_32 0.0217026000
_diffrn_orient_matrix_UB_33 0.0269293000
_diffrn_radiation_monochromator mirror
_diffrn_radiation_probe x-ray
_diffrn_radiation_type MoK\a
_diffrn_radiation_wavelength 0.71000
_diffrn_reflns_av_R_equivalents 0.0364
_diffrn_reflns_av_unetI/netI 0.0592
_diffrn_reflns_limit_h_max 9
_diffrn_reflns_limit_h_min -10
_diffrn_reflns_limit_k_max 13
_diffrn_reflns_limit_k_min -14
_diffrn_reflns_limit_l_max 23
_diffrn_reflns_limit_l_min -23
_diffrn_reflns_number 7845
_diffrn_reflns_theta_full 25.99
_diffrn_reflns_theta_max 25.99
_diffrn_reflns_theta_min 3.49
_diffrn_source 'SuperNova (Mo) X-ray Source'
_exptl_absorpt_coefficient_mu 0.171
_exptl_absorpt_correction_T_max 1.00000
_exptl_absorpt_correction_T_min 0.75437
_exptl_absorpt_correction_type multi-scan
_exptl_absorpt_process_details
;
CrysAlisPro, Agilent Technologies,
Version 1.171.37.35 (release 13-08-2014 CrysAlis171 .NET)
(compiled Aug 13 2014,18:06:01)
Empirical absorption correction using spherical harmonics,
 implemented in SCALE3 ABSPACK scaling algorithm.
;
_exptl_crystal_colour 'clear light colourless'
_exptl_crystal_colour_lustre clear
_exptl_crystal_colour_modifier light
_exptl_crystal_colour_primary colourless
_exptl_crystal_density_diffrn 1.318
_exptl_crystal_density_method 'not measured'
_exptl_crystal_description block
_exptl_crystal_F_000 816
_exptl_crystal_size_max 0.21
_exptl_crystal_size_mid 0.17
_exptl_crystal_size_min 0.15
_refine_diff_density_max 0.275
_refine_diff_density_min -0.358
_refine_diff_density_rms 0.053
_refine_ls_extinction_method none
_refine_ls_goodness_of_fit_ref 1.034
_refine_ls_hydrogen_treatment constr
_refine_ls_matrix_type full
_refine_ls_number_parameters 247
_refine_ls_number_reflns 3834
_refine_ls_number_restraints 0
_refine_ls_restrained_S_all 1.034
_refine_ls_R_factor_all 0.1029
_refine_ls_R_factor_gt 0.0592
_refine_ls_shift/su_max 0.000
_refine_ls_shift/su_mean 0.000
_refine_ls_structure_factor_coef Fsqd
_refine_ls_weighting_details 'calc w=1/[\s^2^(Fo^2^)+(0.0766P)^2^+0.3469P] where P=(Fo^2^+2Fc^2^)/3'
_refine_ls_weighting_scheme calc
_refine_ls_wR_factor_gt 0.1415
_refine_ls_wR_factor_ref 0.1785
_reflns_number_gt 2275
_reflns_number_total 3834
_reflns_threshold_expression >2sigma(I)
_cod_data_source_file c6ob00505e2.cif
_cod_data_source_block zhouzhzh_1207
_cod_depositor_comments 'Adding full bibliography for 7155072.cif.'
_cod_database_code 7155072
_reflns_odcompleteness_completeness 99.64
_reflns_odcompleteness_iscentric 1
_reflns_odcompleteness_theta 26.32
_olex2_refinement_description
;
1. Fixed Uiso
 At 1.2 times of:
  All C(H) groups, All C(H,H) groups
 At 1.5 times of:
  All C(H,H,H) groups
2.a Secondary CH2 refined with riding coordinates:
 C17(H17A,H17B), C19(H19A,H19B)
2.b Aromatic/amide H refined with riding coordinates:
 C5(H5), C6(H6), C8(H8), C9(H9), C12(H12), C13(H13), C14(H14), C15(H15),
 C16(H16)
2.c Idealised Me refined as rotating group:
 C10(H10A,H10B,H10C), C18(H18A,H18B,H18C), C20(H20A,H20B,H20C)
;
_olex2_date_sample_data_collection 2015-12-08
_olex2_submission_special_instructions 'No special instructions were received'

loop_
_space_group_symop_id
_space_group_symop_operation_xyz
1 'x, y, z'
2 '-x+1/2, y+1/2, -z+1/2'
3 '-x, -y, -z'
4 'x-1/2, -y-1/2, z-1/2'

loop_
_atom_site_label
_atom_site_type_symbol
_atom_site_fract_x
_atom_site_fract_y
_atom_site_fract_z
_atom_site_U_iso_or_equiv
_atom_site_adp_type
_atom_site_occupancy
_atom_site_calc_flag
_atom_site_refinement_flags_posn
P1 P 0.70412(10) 0.15615(7) 0.39727(4) 0.0568(3) Uani 1 d .
O1 O 0.9647(3) 0.3319(2) 0.47349(11) 0.0782(7) Uani 1 d .
O2 O 1.3740(3) 0.3630(2) 0.15263(13) 0.0923(8) Uani 1 d .
O3 O 0.5970(3) 0.1108(2) 0.34093(11) 0.0750(7) Uani 1 d .
O4 O 0.7866(3) 0.0723(2) 0.45051(12) 0.0876(8) Uani 1 d .
O5 O 0.6185(3) 0.2402(2) 0.44246(12) 0.0788(7) Uani 1 d .
N18 N 1.0831(3) 0.3472(2) 0.37255(13) 0.0630(7) Uani 1 d .
C1 C 0.9731(4) 0.3076(3) 0.41266(16) 0.0581(8) Uani 1 d .
C2 C 0.8691(3) 0.2306(2) 0.36754(14) 0.0477(7) Uani 1 d .
C3 C 0.9201(3) 0.2265(2) 0.30444(14) 0.0458(7) Uani 1 d .
C4 C 1.0681(3) 0.3008(3) 0.30226(15) 0.0523(7) Uani 1 d .
C5 C 1.0401(3) 0.3905(2) 0.24908(15) 0.0534(7) Uani 1 d .
H5 H 0.9505 0.4355 0.2502 0.064 Uiso 1 calc R
C6 C 1.1371(4) 0.4084(3) 0.20054(16) 0.0575(8) Uani 1 d .
H6 H 1.1135 0.4653 0.1688 0.069 Uiso 1 calc R
C7 C 1.2804(4) 0.3411(3) 0.19551(17) 0.0643(9) Uani 1 d .
C8 C 1.3085(4) 0.2503(3) 0.24442(19) 0.0695(9) Uani 1 d .
H8 H 1.3964 0.2043 0.2414 0.083 Uiso 1 calc R
C9 C 1.2135(4) 0.2316(3) 0.29266(18) 0.0658(9) Uani 1 d .
H9 H 1.2371 0.1723 0.3226 0.079 Uiso 1 calc R
C10 C 1.2039(5) 0.4289(4) 0.3968(2) 0.0986(14) Uani 1 d .
H10A H 1.3086 0.3989 0.3932 0.148 Uiso 1 calc GR
H10B H 1.1930 0.4472 0.4443 0.148 Uiso 1 calc GR
H10C H 1.1896 0.4945 0.3688 0.148 Uiso 1 calc GR
C11 C 0.8563(3) 0.1636(2) 0.24219(14) 0.0484(7) Uani 1 d .
C12 C 0.7414(4) 0.2096(3) 0.19511(16) 0.0640(9) Uani 1 d .
H12 H 0.7047 0.2808 0.2026 0.077 Uiso 1 calc R
C13 C 0.6797(5) 0.1517(4) 0.13687(18) 0.0830(12) Uani 1 d .
H13 H 0.6005 0.1834 0.1060 0.100 Uiso 1 calc R
C14 C 0.7348(6) 0.0483(5) 0.1248(2) 0.0933(14) Uani 1 d .
H14 H 0.6952 0.0098 0.0852 0.112 Uiso 1 calc R
C15 C 0.8493(6) 0.0009(3) 0.1713(2) 0.0915(13) Uani 1 d .
H15 H 0.8859 -0.0702 0.1630 0.110 Uiso 1 calc R
C16 C 0.9113(4) 0.0577(3) 0.23057(19) 0.0707(9) Uani 1 d .
H16 H 0.9885 0.0250 0.2619 0.085 Uiso 1 calc R
C17 C 0.6411(6) 0.2445(5) 0.5176(2) 0.1104(16) Uani 1 d .
H17A H 0.6028 0.1761 0.5364 0.133 Uiso 1 calc R
H17B H 0.7545 0.2511 0.5328 0.133 Uiso 1 calc R
C18 C 0.5594(7) 0.3340(5) 0.5433(2) 0.1318(19) Uani 1 d .
H18A H 0.5901 0.3416 0.5922 0.198 Uiso 1 calc GR
H18B H 0.4461 0.3211 0.5355 0.198 Uiso 1 calc GR
H18C H 0.5858 0.4006 0.5199 0.198 Uiso 1 calc GR
C19 C 0.7895(6) -0.0460(4) 0.4444(3) 0.1124(15) Uani 1 d .
H19A H 0.7022 -0.0701 0.4111 0.135 Uiso 1 calc R
H19B H 0.8894 -0.0691 0.4277 0.135 Uiso 1 calc R
C20 C 0.7739(7) -0.0957(4) 0.5103(3) 0.149(2) Uani 1 d .
H20A H 0.7844 -0.1746 0.5067 0.224 Uiso 1 calc GR
H20B H 0.6707 -0.0781 0.5247 0.224 Uiso 1 calc GR
H20C H 0.8561 -0.0677 0.5439 0.224 Uiso 1 calc GR

loop_
_atom_site_aniso_label
_atom_site_aniso_U_11
_atom_site_aniso_U_22
_atom_site_aniso_U_33
_atom_site_aniso_U_23
_atom_site_aniso_U_13
_atom_site_aniso_U_12
P1 0.0669(5) 0.0582(5) 0.0450(5) 0.0059(4) 0.0037(4) -0.0080(4)
O1 0.1018(18) 0.0873(18) 0.0427(13) -0.0060(13) -0.0063(11) -0.0187(13)
O2 0.0806(16) 0.123(2) 0.0765(17) 0.0140(16) 0.0260(14) -0.0037(15)
O3 0.0741(14) 0.0913(17) 0.0587(14) -0.0027(13) 0.0016(11) -0.0270(13)
O4 0.127(2) 0.0625(15) 0.0691(16) 0.0214(13) -0.0111(14) -0.0138(14)
O5 0.0836(16) 0.0963(18) 0.0579(14) -0.0080(13) 0.0146(12) 0.0081(13)
N18 0.0614(15) 0.0732(18) 0.0516(15) -0.0004(14) -0.0086(12) -0.0177(13)
C1 0.0669(19) 0.0586(19) 0.0462(17) 0.0040(16) -0.0069(14) -0.0054(15)
C2 0.0563(16) 0.0443(15) 0.0403(15) 0.0051(13) -0.0055(12) 0.0013(12)
C3 0.0481(15) 0.0423(15) 0.0459(16) 0.0069(14) -0.0012(12) 0.0027(12)
C4 0.0477(16) 0.0566(18) 0.0516(17) 0.0037(16) 0.0003(13) -0.0018(13)
C5 0.0496(16) 0.0494(17) 0.0597(18) 0.0039(16) -0.0022(14) 0.0017(13)
C6 0.0597(18) 0.0553(18) 0.0563(18) 0.0100(16) 0.0000(15) -0.0048(15)
C7 0.0562(18) 0.075(2) 0.061(2) -0.0012(19) 0.0037(15) -0.0097(16)
C8 0.0492(18) 0.075(2) 0.084(2) 0.008(2) 0.0050(17) 0.0103(16)
C9 0.0514(18) 0.069(2) 0.074(2) 0.0205(18) -0.0079(16) 0.0073(15)
C10 0.091(3) 0.121(3) 0.079(3) -0.010(3) -0.013(2) -0.053(2)
C11 0.0520(16) 0.0520(17) 0.0416(15) -0.0017(14) 0.0078(12) -0.0046(13)
C12 0.065(2) 0.073(2) 0.0522(18) -0.0010(18) -0.0018(15) -0.0073(16)
C13 0.090(3) 0.108(3) 0.049(2) -0.003(2) -0.0056(18) -0.035(2)
C14 0.113(3) 0.113(4) 0.058(2) -0.027(3) 0.026(2) -0.058(3)
C15 0.117(3) 0.065(2) 0.100(3) -0.035(3) 0.047(3) -0.026(2)
C16 0.079(2) 0.053(2) 0.081(2) -0.0079(19) 0.0123(19) 0.0003(17)
C17 0.122(4) 0.143(4) 0.069(3) -0.019(3) 0.021(2) 0.002(3)
C18 0.147(4) 0.141(5) 0.109(4) -0.051(4) 0.021(3) 0.009(4)
C19 0.138(4) 0.079(3) 0.119(4) -0.003(3) 0.002(3) 0.006(3)
C20 0.170(5) 0.107(4) 0.159(5) 0.078(4) -0.043(4) -0.034(4)

loop_
_atom_type_symbol
_atom_type_description
_atom_type_scat_dispersion_real
_atom_type_scat_dispersion_imag
_atom_type_scat_source
C C 0.0033 0.0016 'International Tables Vol C Tables 4.2.6.8 and 6.1.1.4'
H H 0.0000 0.0000 'International Tables Vol C Tables 4.2.6.8 and 6.1.1.4'
N N 0.0061 0.0033 'International Tables Vol C Tables 4.2.6.8 and 6.1.1.4'
O O 0.0106 0.0060 'International Tables Vol C Tables 4.2.6.8 and 6.1.1.4'
P P 0.1023 0.0942 'International Tables Vol C Tables 4.2.6.8 and 6.1.1.4'

loop_
_geom_angle_atom_site_label_1
_geom_angle_atom_site_label_2
_geom_angle_atom_site_label_3
_geom_angle
O3 P1 O4 116.99(15)
O3 P1 O5 112.46(14)
O3 P1 C2 112.80(13)
O4 P1 O5 104.48(14)
O4 P1 C2 103.46(14)
O5 P1 C2 105.55(14)
C19 O4 P1 127.1(3)
C17 O5 P1 124.4(3)
C1 N18 C4 113.5(2)
C1 N18 C10 123.2(3)
C10 N18 C4 123.3(3)
O1 C1 N18 125.3(3)
O1 C1 C2 128.7(3)
N18 C1 C2 106.0(3)
C1 C2 P1 123.2(2)
C3 C2 P1 127.2(2)
C3 C2 C1 109.6(3)
C2 C3 C4 109.8(2)
C2 C3 C11 129.9(3)
C11 C3 C4 120.3(2)
N18 C4 C3 101.0(2)
N18 C4 C5 110.8(2)
N18 C4 C9 109.4(2)
C5 C4 C3 111.7(2)
C5 C4 C9 112.9(2)
C9 C4 C3 110.3(2)
C4 C5 H5 118.6
C6 C5 C4 122.9(3)
C6 C5 H5 118.6
C5 C6 H6 119.1
C5 C6 C7 121.7(3)
C7 C6 H6 119.1
O2 C7 C6 120.8(3)
O2 C7 C8 122.0(3)
C8 C7 C6 117.1(3)
C7 C8 H8 119.1
C9 C8 C7 121.8(3)
C9 C8 H8 119.1
C4 C9 H9 118.2
C8 C9 C4 123.5(3)
C8 C9 H9 118.2
N18 C10 H10A 109.5
N18 C10 H10B 109.5
N18 C10 H10C 109.5
H10A C10 H10B 109.5
H10A C10 H10C 109.5
H10B C10 H10C 109.5
C12 C11 C3 120.3(3)
C12 C11 C16 119.2(3)
C16 C11 C3 120.5(3)
C11 C12 H12 119.4
C11 C12 C13 121.1(3)
C13 C12 H12 119.4
C12 C13 H13 120.1
C14 C13 C12 119.9(4)
C14 C13 H13 120.1
C13 C14 H14 120.1
C13 C14 C15 119.9(4)
C15 C14 H14 120.1
C14 C15 H15 119.6
C14 C15 C16 120.9(4)
C16 C15 H15 119.6
C11 C16 C15 119.1(4)
C11 C16 H16 120.5
C15 C16 H16 120.5
O5 C17 H17A 109.3
O5 C17 H17B 109.3
H17A C17 H17B 108.0
C18 C17 O5 111.5(4)
C18 C17 H17A 109.3
C18 C17 H17B 109.3
C17 C18 H18A 109.5
C17 C18 H18B 109.5
C17 C18 H18C 109.5
H18A C18 H18B 109.5
H18A C18 H18C 109.5
H18B C18 H18C 109.5
O4 C19 H19A 109.7
O4 C19 H19B 109.7
H19A C19 H19B 108.2
C20 C19 O4 109.9(4)
C20 C19 H19A 109.7
C20 C19 H19B 109.7
C19 C20 H20A 109.5
C19 C20 H20B 109.5
C19 C20 H20C 109.5
H20A C20 H20B 109.5
H20A C20 H20C 109.5
H20B C20 H20C 109.5

loop_
_geom_bond_atom_site_label_1
_geom_bond_atom_site_label_2
_geom_bond_distance
P1 O3 1.449(2)
P1 O4 1.557(2)
P1 O5 1.562(2)
P1 C2 1.794(3)
O1 C1 1.223(3)
O2 C7 1.228(4)
O4 C19 1.432(5)
O5 C17 1.450(4)
N18 C1 1.353(4)
N18 C4 1.466(4)
N18 C10 1.458(4)
C1 C2 1.495(4)
C2 C3 1.336(4)
C3 C4 1.536(4)
C3 C11 1.479(4)
C4 C5 1.496(4)
C4 C9 1.506(4)
C5 H5 0.9300
C5 C6 1.322(4)
C6 H6 0.9300
C6 C7 1.463(4)
C7 C8 1.452(5)
C8 H8 0.9300
C8 C9 1.308(4)
C9 H9 0.9300
C10 H10A 0.9600
C10 H10B 0.9600
C10 H10C 0.9600
C11 C12 1.376(4)
C11 C16 1.384(4)
C12 H12 0.9300
C12 C13 1.382(5)
C13 H13 0.9300
C13 C14 1.359(6)
C14 H14 0.9300
C14 C15 1.373(6)
C15 H15 0.9300
C15 C16 1.393(5)
C16 H16 0.9300
C17 H17A 0.9700
C17 H17B 0.9700
C17 C18 1.397(6)
C18 H18A 0.9600
C18 H18B 0.9600
C18 H18C 0.9600
C19 H19A 0.9700
C19 H19B 0.9700
C19 C20 1.430(6)
C20 H20A 0.9600
C20 H20B 0.9600
C20 H20C 0.9600

loop_
_geom_torsion_atom_site_label_1
_geom_torsion_atom_site_label_2
_geom_torsion_atom_site_label_3
_geom_torsion_atom_site_label_4
_geom_torsion
P1 O4 C19 C20 -141.3(4)
P1 O5 C17 C18 175.0(3)
P1 C2 C3 C4 -178.2(2)
P1 C2 C3 C11 1.3(5)
O1 C1 C2 P1 -0.2(5)
O1 C1 C2 C3 -179.4(3)
O2 C7 C8 C9 175.8(3)
O3 P1 O4 C19 10.9(4)
O3 P1 O5 C17 137.5(3)
O3 P1 C2 C1 164.7(2)
O3 P1 C2 C3 -16.2(3)
O4 P1 O5 C17 9.6(3)
O4 P1 C2 C1 -68.0(3)
O4 P1 C2 C3 111.1(3)
O5 P1 O4 C19 136.0(4)
O5 P1 C2 C1 41.5(3)
O5 P1 C2 C3 -139.4(3)
N18 C1 C2 P1 179.8(2)
N18 C1 C2 C3 0.6(3)
N18 C4 C5 C6 121.0(3)
N18 C4 C9 C8 -121.7(3)
C1 N18 C4 C3 2.5(3)
C1 N18 C4 C5 120.9(3)
C1 N18 C4 C9 -113.9(3)
C1 C2 C3 C4 1.0(3)
C1 C2 C3 C11 -179.5(3)
C2 P1 O4 C19 -113.7(4)
C2 P1 O5 C17 -99.1(3)
C2 C3 C4 N18 -2.0(3)
C2 C3 C4 C5 -119.9(3)
C2 C3 C4 C9 113.7(3)
C2 C3 C11 C12 90.0(4)
C2 C3 C11 C16 -90.0(4)
C3 C4 C5 C6 -127.3(3)
C3 C4 C9 C8 128.0(3)
C3 C11 C12 C13 -179.6(3)
C3 C11 C16 C15 -179.7(3)
C4 N18 C1 O1 178.0(3)
C4 N18 C1 C2 -2.0(3)
C4 C3 C11 C12 -90.5(3)
C4 C3 C11 C16 89.5(3)
C4 C5 C6 C7 -0.1(5)
C5 C4 C9 C8 2.3(4)
C5 C6 C7 O2 -175.8(3)
C5 C6 C7 C8 2.5(5)
C6 C7 C8 C9 -2.5(5)
C7 C8 C9 C4 0.0(5)
C9 C4 C5 C6 -2.2(4)
C10 N18 C1 O1 -2.5(5)
C10 N18 C1 C2 177.5(3)
C10 N18 C4 C3 -177.1(3)
C10 N18 C4 C5 -58.6(4)
C10 N18 C4 C9 66.5(4)
C11 C3 C4 N18 178.4(2)
C11 C3 C4 C5 60.5(3)
C11 C3 C4 C9 -65.9(3)
C11 C12 C13 C14 -1.2(5)
C12 C11 C16 C15 0.3(4)
C12 C13 C14 C15 1.4(6)
C13 C14 C15 C16 -0.7(6)
C14 C15 C16 C11 -0.2(5)
C16 C11 C12 C13 0.4(5)
